data_7026396
loop_
_publ_author_name
'Lin, Jian-Di'
'Wu, Shu-Ting'
'Li, Zhi-Hua'
'Du, Shao-Wu'

_publ_section_title
;
 Syntheses, topological analyses, and NLO-active properties of new
 Cd(II)/M(II) (M = Ca, Sr) metal-organic frameworks based on R-isophthalic
 acids (R = H, OH, and t-Bu).
;
_journal_issue 44
_journal_name_full 'Dalton transactions (Cambridge, England : 2003)'
_journal_page_first 10719
_journal_page_last 10728
_journal_paper_doi 10.1039/c0dt00390e
_journal_volume 39
_journal_year 2010
_chemical_formula_sum 'C28 H36 Cd N6 O18 Sr2'
_chemical_formula_weight 1032.27
_chemical_name_systematic
;
?
;
_space_group_IT_number 96
_symmetry_cell_setting tetragonal
_symmetry_space_group_name_Hall 'P 4nw 2abw'
_symmetry_space_group_name_H-M 'P 43 21 2'
_atom_sites_solution_hydrogens geom
_atom_sites_solution_primary direct
_atom_sites_solution_secondary difmap
_audit_creation_method SHELXL-97
_cell_angle_alpha 90.00
_cell_angle_beta 90.00
_cell_angle_gamma 90.00
_cell_formula_units_Z 4
_cell_length_a 17.4938(4)
_cell_length_b 17.4938(4)
_cell_length_c 13.2142(5)
_cell_measurement_reflns_used 11364
_cell_measurement_temperature 293(2)
_cell_measurement_theta_max 27.4835
_cell_measurement_theta_min 3.0229
_cell_volume 4044.0(2)
_computing_cell_refinement 'CrystalClear (Rigaku/MSC Inc., 2005)'
_computing_data_collection 'CrystalClear (Rigaku/MSC Inc., 2005)'
_computing_data_reduction 'CrystalClear (Rigaku/MSC Inc., 2005)'
_computing_structure_refinement 'SHELXL-97 (Sheldrick, 1997)'
_computing_structure_solution 'SHELXS-97 (Sheldrick, 1990)'
_diffrn_ambient_temperature 293(2)
_diffrn_measured_fraction_theta_full 0.981
_diffrn_measured_fraction_theta_max 0.981
_diffrn_measurement_device_type 'Mercury70 (2x2 bin mode)'
_diffrn_measurement_method CCD_Profile_fitting
_diffrn_radiation_monochromator 'Graphite Monochromator'
_diffrn_radiation_source 'fine-focus sealed tube'
_diffrn_radiation_type MoK\a
_diffrn_radiation_wavelength 0.71073
_diffrn_reflns_av_R_equivalents 0.0313
_diffrn_reflns_av_sigmaI/netI 0.0278
_diffrn_reflns_limit_h_max 19
_diffrn_reflns_limit_h_min -17
_diffrn_reflns_limit_k_max 20
_diffrn_reflns_limit_k_min -20
_diffrn_reflns_limit_l_max 15
_diffrn_reflns_limit_l_min -15
_diffrn_reflns_number 23212
_diffrn_reflns_theta_full 23.98
_diffrn_reflns_theta_max 23.98
_diffrn_reflns_theta_min 3.50
_exptl_absorpt_coefficient_mu 3.227
_exptl_absorpt_correction_T_max 1.0000
_exptl_absorpt_correction_T_min 0.6229
_exptl_absorpt_correction_type multi-scan
_exptl_absorpt_process_details 'Sphere (Rigaku CrystalClear)'
_exptl_crystal_colour colorless
_exptl_crystal_density_diffrn 1.695
_exptl_crystal_density_method 'not measured'
_exptl_crystal_description prism
_exptl_crystal_F_000 2056
_exptl_crystal_size_max 0.35
_exptl_crystal_size_mid 0.25
_exptl_crystal_size_min 0.20
_refine_diff_density_max 0.557
_refine_diff_density_min -1.062
_refine_diff_density_rms 0.085
_refine_ls_abs_structure_details 'Flack H D (1983), Acta Cryst. A39, 876-881'
_refine_ls_abs_structure_Flack -0.013(9)
_refine_ls_extinction_method none
_refine_ls_goodness_of_fit_ref 1.042
_refine_ls_hydrogen_treatment constr
_refine_ls_matrix_type full
_refine_ls_number_parameters 249
_refine_ls_number_reflns 3120
_refine_ls_number_restraints 336
_refine_ls_restrained_S_all 1.185
_refine_ls_R_factor_all 0.0334
_refine_ls_R_factor_gt 0.0322
_refine_ls_shift/su_max 0.001
_refine_ls_shift/su_mean 0.000
_refine_ls_structure_factor_coef Fsqd
_refine_ls_weighting_details 'calc w=1/[\s^2^(Fo^2^)+(0.0650P)^2^+0.0000P] where P=(Fo^2^+2Fc^2^)/3'
_refine_ls_weighting_scheme calc
_refine_ls_wR_factor_gt 0.0884
_refine_ls_wR_factor_ref 0.0895
_reflns_number_gt 3010
_reflns_number_total 3120
_reflns_threshold_expression >2sigma(I)
_cod_data_source_file c0dt00390e.txt
_cod_data_source_block 2
_cod_depositor_comments
;
The following automatic conversions were performed:

'_exptl_absorpt_correction_type' value 'Multi-scan' changed to
'multi-scan' according to
/home/saulius/struct/CIF-dictionaries/cif_core.dic dictionary named
'cif_core.dic' version 2.4.2 from 2011-04-26.

Automatic conversion script
Id: cif_fix_values 1891 2012-01-12 08:04:46Z andrius 
;
_cod_original_sg_symbol_H-M P4(3)2(1)2
_cod_database_code 7026396

loop_
_symmetry_equiv_pos_as_xyz
'x, y, z'
'-x, -y, z+1/2'
'-y+1/2, x+1/2, z+3/4'
'y+1/2, -x+1/2, z+1/4'
'-x+1/2, y+1/2, -z+3/4'
'x+1/2, -y+1/2, -z+1/4'
'y, x, -z'
'-y, -x, -z+1/2'

loop_
_atom_site_label
_atom_site_type_symbol
_atom_site_fract_x
_atom_site_fract_y
_atom_site_fract_z
_atom_site_U_iso_or_equiv
_atom_site_adp_type
_atom_site_occupancy
_atom_site_symmetry_multiplicity
_atom_site_calc_flag
_atom_site_refinement_flags
Cd1 Cd 0.33480(2) 0.33480(2) 0.0000 0.03207(18) Uani 1 2 d S
Sr1 Sr 0.36070(3) 0.88821(3) -0.19668(4) 0.03183(17) Uani 1 1 d .
O1 O 0.3549(3) 0.4483(2) 0.0921(3) 0.0534(12) Uani 1 1 d .
O2 O 0.2751(2) 0.4527(2) -0.0358(3) 0.0361(9) Uani 1 1 d .
O3 O 0.2464(2) 0.8053(2) -0.1183(3) 0.0380(9) Uani 1 1 d .
O4 O 0.1802(3) 0.7027(2) -0.1585(3) 0.0450(10) Uani 1 1 d .
O5 O 0.3811(3) 1.0070(3) -0.3085(4) 0.0536(12) Uani 1 1 d .
O6 O 0.4202(4) 0.7566(3) -0.1708(5) 0.0786(18) Uani 1 1 d .
O7 O 0.3953(3) 0.8912(2) 0.0024(4) 0.0543(11) Uani 1 1 d .
O8 O 0.3725(2) 1.0027(2) -0.0595(3) 0.0417(10) Uani 1 1 d .
O9 O 0.4233(3) 0.9920(3) 0.0883(3) 0.0557(13) Uani 1 1 d .
N1 N 0.4126(4) 1.1293(4) -0.3416(5) 0.0587(16) Uani 1 1 d .
N2 N 0.5094(6) 0.6669(6) -0.1655(7) 0.127(4) Uani 1 1 d .
N3 N 0.3975(3) 0.9621(3) 0.0118(4) 0.0378(11) Uani 1 1 d .
C1 C 0.3134(4) 0.4846(3) 0.0336(4) 0.0393(12) Uani 1 1 d U
C2 C 0.2292(4) 0.7363(3) -0.1057(4) 0.0376(12) Uani 1 1 d U
C3 C 0.3105(4) 0.5710(3) 0.0414(4) 0.0384(12) Uani 1 1 d U
C4 C 0.3517(4) 0.6083(4) 0.1166(5) 0.0478(13) Uani 1 1 d U
H4 H 0.3793 0.5802 0.1639 0.057 Uiso 1 1 calc R
C5 C 0.3515(4) 0.6860(4) 0.1209(5) 0.0522(14) Uani 1 1 d U
H5 H 0.3777 0.7109 0.1726 0.063 Uiso 1 1 calc R
C6 C 0.3121(4) 0.7289(4) 0.0481(5) 0.0441(13) Uani 1 1 d U
H6 H 0.3138 0.7820 0.0496 0.053 Uiso 1 1 calc R
C7 C 0.2703(4) 0.6911(3) -0.0265(4) 0.0356(12) Uani 1 1 d U
C8 C 0.2698(3) 0.6124(3) -0.0289(4) 0.0350(11) Uani 1 1 d U
H8 H 0.2417 0.5870 -0.0783 0.042 Uiso 1 1 calc R
C9 C 0.4085(4) 1.0685(4) -0.2841(5) 0.0495(16) Uani 1 1 d U
H9 H 0.4281 1.0725 -0.2189 0.059 Uiso 1 1 calc R
C10 C 0.4442(6) 1.2003(5) -0.3054(8) 0.083(2) Uani 1 1 d U
H10A H 0.4628 1.1935 -0.2376 0.124 Uiso 1 1 calc R
H10B H 0.4053 1.2390 -0.3058 0.124 Uiso 1 1 calc R
H10C H 0.4855 1.2157 -0.3486 0.124 Uiso 1 1 calc R
C11 C 0.3848(7) 1.1274(6) -0.4431(7) 0.094(3) Uani 1 1 d U
H11A H 0.3660 1.0771 -0.4582 0.142 Uiso 1 1 calc R
H11B H 0.4255 1.1400 -0.4889 0.142 Uiso 1 1 calc R
H11C H 0.3441 1.1638 -0.4505 0.142 Uiso 1 1 calc R
C12 C 0.4678(6) 0.7152(6) -0.2053(8) 0.0818(18) Uani 1 1 d U
H12 H 0.4748 0.7203 -0.2747 0.098 Uiso 1 1 calc R
C13 C 0.5795(8) 0.6428(9) -0.1979(10) 0.124(3) Uani 1 1 d U
H13A H 0.5831 0.6492 -0.2699 0.186 Uiso 1 1 calc R
H13B H 0.5861 0.5899 -0.1812 0.186 Uiso 1 1 calc R
H13C H 0.6186 0.6725 -0.1655 0.186 Uiso 1 1 calc R
C14 C 0.5087(8) 0.6554(9) -0.0552(10) 0.128(3) Uani 1 1 d U
H14A H 0.4605 0.6722 -0.0283 0.191 Uiso 1 1 calc R
H14B H 0.5493 0.6844 -0.0249 0.191 Uiso 1 1 calc R
H14C H 0.5156 0.6021 -0.0403 0.191 Uiso 1 1 calc R

loop_
_atom_site_aniso_label
_atom_site_aniso_U_11
_atom_site_aniso_U_22
_atom_site_aniso_U_33
_atom_site_aniso_U_23
_atom_site_aniso_U_13
_atom_site_aniso_U_12
Cd1 0.0254(2) 0.0254(2) 0.0455(3) 0.00147(17) -0.00147(17) 0.0017(2)
Sr1 0.0273(3) 0.0283(3) 0.0399(3) -0.0024(2) -0.0021(2) -0.0016(2)
O1 0.070(3) 0.031(2) 0.060(3) 0.001(2) -0.032(2) 0.008(2)
O2 0.039(2) 0.0209(19) 0.048(2) -0.0059(16) -0.0092(18) 0.0022(17)
O3 0.037(2) 0.028(2) 0.049(2) 0.0074(17) -0.0048(18) -0.0034(18)
O4 0.051(3) 0.036(2) 0.048(2) 0.0047(19) -0.018(2) -0.004(2)
O5 0.056(3) 0.046(3) 0.060(3) 0.004(2) 0.006(2) -0.007(2)
O6 0.085(4) 0.047(3) 0.103(4) 0.014(3) 0.024(3) 0.027(3)
O7 0.074(3) 0.032(3) 0.056(3) 0.001(2) -0.003(2) -0.011(2)
O8 0.045(2) 0.038(2) 0.042(2) 0.0011(19) -0.006(2) 0.0047(19)
O9 0.087(4) 0.037(3) 0.043(2) -0.005(2) -0.026(2) 0.001(2)
N1 0.060(4) 0.055(4) 0.061(4) 0.009(3) 0.005(3) -0.004(3)
N2 0.146(8) 0.107(7) 0.128(7) 0.060(6) 0.074(7) 0.094(7)
N3 0.041(3) 0.029(3) 0.044(3) -0.001(2) 0.001(2) -0.002(2)
C1 0.045(3) 0.030(3) 0.044(3) 0.002(2) -0.002(2) 0.002(2)
C2 0.044(3) 0.030(3) 0.039(2) 0.002(2) -0.002(2) -0.002(2)
C3 0.046(3) 0.029(2) 0.041(2) -0.002(2) -0.004(2) -0.010(2)
C4 0.061(3) 0.040(3) 0.043(3) 0.006(2) -0.014(2) -0.002(3)
C5 0.067(3) 0.043(3) 0.046(3) -0.003(2) -0.014(3) -0.013(3)
C6 0.058(3) 0.033(3) 0.041(2) -0.004(2) -0.007(2) -0.007(2)
C7 0.042(3) 0.028(2) 0.037(2) 0.002(2) -0.001(2) -0.005(2)
C8 0.041(3) 0.027(2) 0.037(2) 0.002(2) -0.002(2) -0.005(2)
C9 0.050(4) 0.043(4) 0.056(4) 0.013(3) 0.004(3) 0.002(3)
C10 0.088(6) 0.062(5) 0.098(6) 0.013(5) -0.004(5) -0.021(5)
C11 0.139(8) 0.077(6) 0.067(5) 0.017(5) -0.006(5) -0.008(6)
C12 0.094(4) 0.073(3) 0.079(3) 0.001(3) -0.005(3) 0.010(3)
C13 0.123(7) 0.123(7) 0.126(6) 0.005(6) 0.008(6) -0.005(6)
C14 0.133(6) 0.127(6) 0.123(6) 0.003(6) 0.006(6) 0.002(6)

loop_
_atom_type_symbol
_atom_type_description
_atom_type_scat_dispersion_real
_atom_type_scat_dispersion_imag
_atom_type_scat_source
C C 0.0033 0.0016 'International Tables Vol C Tables 4.2.6.8 and 6.1.1.4'
H H 0.0000 0.0000 'International Tables Vol C Tables 4.2.6.8 and 6.1.1.4'
N N 0.0061 0.0033 'International Tables Vol C Tables 4.2.6.8 and 6.1.1.4'
O O 0.0106 0.0060 'International Tables Vol C Tables 4.2.6.8 and 6.1.1.4'
Sr Sr -1.5307 3.2498 'International Tables Vol C Tables 4.2.6.8 and 6.1.1.4'
Cd Cd -0.8075 1.2024 'International Tables Vol C Tables 4.2.6.8 and 6.1.1.4'

loop_
_geom_angle_atom_site_label_1
_geom_angle_atom_site_label_2
_geom_angle_atom_site_label_3
_geom_angle
_geom_angle_site_symmetry_1
_geom_angle_site_symmetry_3
O3 Cd1 O3 107.1(2) 5_544 4_455
O3 Cd1 O1 132.14(14) 5_544 .
O3 Cd1 O1 99.35(16) 4_455 .
O3 Cd1 O1 99.35(16) 5_544 7
O3 Cd1 O1 132.14(14) 4_455 7
O1 Cd1 O1 90.9(3) . 7
O3 Cd1 O2 76.80(13) 5_544 .
O3 Cd1 O2 126.23(14) 4_455 .
O1 Cd1 O2 55.44(13) . .
O1 Cd1 O2 97.99(15) 7 .
O3 Cd1 O2 126.23(14) 5_544 7
O3 Cd1 O2 76.80(13) 4_455 7
O1 Cd1 O2 97.99(15) . 7
O1 Cd1 O2 55.44(13) 7 7
O2 Cd1 O2 144.46(19) . 7
O3 Cd1 O4 52.60(13) 5_544 5_544
O3 Cd1 O4 77.45(14) 4_455 5_544
O1 Cd1 O4 175.21(13) . 5_544
O1 Cd1 O4 88.70(17) 7 5_544
O2 Cd1 O4 129.33(13) . 5_544
O2 Cd1 O4 77.88(14) 7 5_544
O3 Cd1 O4 77.45(14) 5_544 4_455
O3 Cd1 O4 52.60(13) 4_455 4_455
O1 Cd1 O4 88.70(17) . 4_455
O1 Cd1 O4 175.21(13) 7 4_455
O2 Cd1 O4 77.88(14) . 4_455
O2 Cd1 O4 129.33(13) 7 4_455
O4 Cd1 O4 92.1(2) 5_544 4_455
O3 Cd1 C1 104.95(16) 5_544 .
O3 Cd1 C1 116.43(17) 4_455 .
O1 Cd1 C1 27.39(16) . .
O1 Cd1 C1 93.30(19) 7 .
O2 Cd1 C1 28.15(16) . .
O2 Cd1 C1 121.36(17) 7 .
O4 Cd1 C1 157.39(16) 5_544 .
O4 Cd1 C1 84.17(16) 4_455 .
O3 Cd1 C1 116.43(17) 5_544 7
O3 Cd1 C1 104.95(16) 4_455 7
O1 Cd1 C1 93.30(19) . 7
O1 Cd1 C1 27.39(16) 7 7
O2 Cd1 C1 121.36(17) . 7
O2 Cd1 C1 28.15(16) 7 7
O4 Cd1 C1 84.17(16) 5_544 7
O4 Cd1 C1 157.39(16) 4_455 7
C1 Cd1 C1 107.4(3) . 7
O3 Cd1 Sr1 47.77(10) 5_544 5_544
O3 Cd1 Sr1 95.42(10) 4_455 5_544
O1 Cd1 Sr1 91.36(11) . 5_544
O1 Cd1 Sr1 131.18(10) 7 5_544
O2 Cd1 Sr1 46.87(10) . 5_544
O2 Cd1 Sr1 168.66(10) 7 5_544
O4 Cd1 Sr1 92.48(10) 5_544 5_544
O4 Cd1 Sr1 44.08(9) 4_455 5_544
C1 Cd1 Sr1 69.40(13) . 5_544
C1 Cd1 Sr1 158.04(13) 7 5_544
O3 Cd1 Sr1 95.42(10) 5_544 4_455
O3 Cd1 Sr1 47.77(10) 4_455 4_455
O1 Cd1 Sr1 131.18(10) . 4_455
O1 Cd1 Sr1 91.36(11) 7 4_455
O2 Cd1 Sr1 168.66(10) . 4_455
O2 Cd1 Sr1 46.87(10) 7 4_455
O4 Cd1 Sr1 44.08(9) 5_544 4_455
O4 Cd1 Sr1 92.48(10) 4_455 4_455
C1 Cd1 Sr1 158.04(13) . 4_455
C1 Cd1 Sr1 69.40(13) 7 4_455
Sr1 Cd1 Sr1 121.81(2) 5_544 4_455
O4 Sr1 O6 81.51(19) 8_664 .
O4 Sr1 O5 90.49(16) 8_664 .
O6 Sr1 O5 138.52(17) . .
O4 Sr1 O2 74.90(13) 8_664 5_554
O6 Sr1 O2 139.86(17) . 5_554
O5 Sr1 O2 74.34(14) . 5_554
O4 Sr1 O3 72.98(13) 8_664 .
O6 Sr1 O3 76.32(17) . .
O5 Sr1 O3 139.69(14) . .
O2 Sr1 O3 66.00(12) 5_554 .
O4 Sr1 O9 131.48(13) 8_664 3_654
O6 Sr1 O9 78.0(2) . 3_654
O5 Sr1 O9 77.37(17) . 3_654
O2 Sr1 O9 141.26(14) 5_554 3_654
O3 Sr1 O9 140.58(14) . 3_654
O4 Sr1 O7 148.16(15) 8_664 .
O6 Sr1 O7 78.18(19) . .
O5 Sr1 O7 120.83(14) . .
O2 Sr1 O7 106.19(14) 5_554 .
O3 Sr1 O7 78.53(14) . .
O9 Sr1 O7 67.24(14) 3_654 .
O4 Sr1 O8 153.43(13) 8_664 .
O6 Sr1 O8 123.15(18) . .
O5 Sr1 O8 77.12(14) . .
O2 Sr1 O8 79.12(12) 5_554 .
O3 Sr1 O8 101.42(13) . .
O9 Sr1 O8 69.11(13) 3_654 .
O7 Sr1 O8 46.89(13) . .
O4 Sr1 O8 85.74(13) 8_664 3_654
O6 Sr1 O8 68.80(16) . 3_654
O5 Sr1 O8 70.07(13) . 3_654
O2 Sr1 O8 139.08(12) 5_554 3_654
O3 Sr1 O8 141.39(13) . 3_654
O9 Sr1 O8 45.85(12) 3_654 3_654
O7 Sr1 O8 109.00(14) . 3_654
O8 Sr1 O8 111.12(15) . 3_654
O4 Sr1 N3 164.35(14) 8_664 .
O6 Sr1 N3 99.90(18) . .
O5 Sr1 N3 98.30(14) . .
O2 Sr1 N3 94.95(12) 5_554 .
O3 Sr1 N3 92.12(13) . .
O9 Sr1 N3 63.54(13) 3_654 .
O7 Sr1 N3 23.45(13) . .
O8 Sr1 N3 23.71(12) . .
O8 Sr1 N3 109.39(12) 3_654 .
O4 Sr1 N3 109.04(13) 8_664 3_654
O6 Sr1 N3 70.67(17) . 3_654
O5 Sr1 N3 73.86(14) . 3_654
O2 Sr1 N3 147.97(12) 5_554 3_654
O3 Sr1 N3 146.03(13) . 3_654
O9 Sr1 N3 22.44(13) 3_654 3_654
O7 Sr1 N3 87.01(15) . 3_654
O8 Sr1 N3 90.21(13) . 3_654
O8 Sr1 N3 23.50(12) 3_654 3_654
N3 Sr1 N3 85.93(15) . 3_654
O4 Sr1 Cd1 46.46(10) 8_664 3_554
O6 Sr1 Cd1 100.29(15) . 3_554
O5 Sr1 Cd1 103.18(11) . 3_554
O2 Sr1 Cd1 40.69(8) 5_554 3_554
O3 Sr1 Cd1 39.57(8) . 3_554
O9 Sr1 Cd1 177.72(10) 3_654 3_554
O7 Sr1 Cd1 114.03(11) . 3_554
O8 Sr1 Cd1 113.16(9) . 3_554
O8 Sr1 Cd1 132.16(8) 3_654 3_554
N3 Sr1 Cd1 118.42(9) . 3_554
N3 Sr1 Cd1 155.49(10) 3_654 3_554
C1 O1 Cd1 91.3(4) . .
C1 O2 Cd1 90.3(3) . .
C1 O2 Sr1 136.7(4) . 5_544
Cd1 O2 Sr1 92.44(13) . 5_544
C2 O3 Cd1 99.7(3) . 3_554
C2 O3 Sr1 138.7(4) . .
Cd1 O3 Sr1 92.66(13) 3_554 .
C2 O4 Sr1 163.2(4) . 8_664
C2 O4 Cd1 85.0(3) . 3_554
Sr1 O4 Cd1 89.46(13) 8_664 3_554
C9 O5 Sr1 127.9(4) . .
C12 O6 Sr1 141.3(6) . .
N3 O7 Sr1 97.1(3) . .
N3 O8 Sr1 96.3(3) . .
N3 O8 Sr1 92.8(3) . 4_465
Sr1 O8 Sr1 169.75(17) . 4_465
N3 O9 Sr1 100.6(3) . 4_465
C9 N1 C11 120.5(7) . .
C9 N1 C10 121.9(7) . .
C11 N1 C10 117.6(7) . .
C12 N2 C13 127.4(11) . .
C12 N2 C14 120.7(10) . .
C13 N2 C14 106.1(11) . .
O9 N3 O7 121.3(5) . .
O9 N3 O8 120.3(5) . .
O7 N3 O8 118.4(5) . .
O9 N3 Sr1 170.1(4) . .
O7 N3 Sr1 59.5(3) . .
O8 N3 Sr1 60.0(3) . .
O9 N3 Sr1 57.0(3) . 4_465
O7 N3 Sr1 173.6(4) . 4_465
O8 N3 Sr1 63.7(3) . 4_465
Sr1 N3 Sr1 123.51(16) . 4_465
O1 C1 O2 122.5(6) . .
O1 C1 C3 119.3(6) . .
O2 C1 C3 118.1(5) . .
O1 C1 Cd1 61.3(3) . .
O2 C1 Cd1 61.5(3) . .
C3 C1 Cd1 171.7(4) . .
O4 C2 O3 122.7(5) . .
O4 C2 C7 118.1(5) . .
O3 C2 C7 119.1(5) . .
C8 C3 C4 120.2(5) . .
C8 C3 C1 119.7(5) . .
C4 C3 C1 120.0(5) . .
C5 C4 C3 119.9(6) . .
C5 C4 H4 120.1 . .
C3 C4 H4 120.1 . .
C4 C5 C6 120.5(6) . .
C4 C5 H5 119.8 . .
C6 C5 H5 119.8 . .
C7 C6 C5 119.3(6) . .
C7 C6 H6 120.3 . .
C5 C6 H6 120.3 . .
C8 C7 C6 119.5(6) . .
C8 C7 C2 120.6(5) . .
C6 C7 C2 119.8(5) . .
C3 C8 C7 120.5(5) . .
C3 C8 H8 119.8 . .
C7 C8 H8 119.8 . .
O5 C9 N1 125.8(7) . .
O5 C9 H9 117.1 . .
N1 C9 H9 117.1 . .
N1 C10 H10A 109.5 . .
N1 C10 H10B 109.5 . .
H10A C10 H10B 109.5 . .
N1 C10 H10C 109.5 . .
H10A C10 H10C 109.5 . .
H10B C10 H10C 109.5 . .
N1 C11 H11A 109.5 . .
N1 C11 H11B 109.5 . .
H11A C11 H11B 109.5 . .
N1 C11 H11C 109.5 . .
H11A C11 H11C 109.5 . .
H11B C11 H11C 109.5 . .
O6 C12 N2 131.7(10) . .
O6 C12 H12 114.2 . .
N2 C12 H12 114.2 . .
N2 C13 H13A 109.5 . .
N2 C13 H13B 109.5 . .
H13A C13 H13B 109.5 . .
N2 C13 H13C 109.5 . .
H13A C13 H13C 109.5 . .
H13B C13 H13C 109.5 . .
N2 C14 H14A 109.5 . .
N2 C14 H14B 109.5 . .
H14A C14 H14B 109.5 . .
N2 C14 H14C 109.5 . .
H14A C14 H14C 109.5 . .
H14B C14 H14C 109.5 . .

loop_
_geom_bond_atom_site_label_1
_geom_bond_atom_site_label_2
_geom_bond_distance
_geom_bond_site_symmetry_2
Cd1 O3 2.305(4) 5_544
Cd1 O3 2.305(4) 4_455
Cd1 O1 2.355(4) .
Cd1 O1 2.355(4) 7
Cd1 O2 2.359(4) .
Cd1 O2 2.359(4) 7
Cd1 O4 2.621(4) 5_544
Cd1 O4 2.621(4) 4_455
Cd1 C1 2.683(6) .
Cd1 C1 2.683(6) 7
Cd1 Sr1 3.6148(6) 5_544
Cd1 Sr1 3.6148(6) 4_455
Sr1 O4 2.515(4) 8_664
Sr1 O6 2.550(5) .
Sr1 O5 2.574(5) .
Sr1 O2 2.640(4) 5_554
Sr1 O3 2.679(4) .
Sr1 O9 2.688(5) 3_654
Sr1 O7 2.700(5) .
Sr1 O8 2.709(4) .
Sr1 O8 2.830(4) 3_654
Sr1 N3 3.111(5) .
Sr1 N3 3.152(5) 3_654
Sr1 Cd1 3.6148(6) 3_554
O1 C1 1.235(7) .
O2 C1 1.266(7) .
O2 Sr1 2.640(4) 5_544
O3 C2 1.254(7) .
O3 Cd1 2.305(4) 3_554
O4 C2 1.253(7) .
O4 Sr1 2.515(4) 8_664
O4 Cd1 2.621(4) 3_554
O5 C9 1.221(8) .
O6 C12 1.194(11) .
O7 N3 1.247(7) .
O8 N3 1.258(6) .
O8 Sr1 2.830(4) 4_465
O9 N3 1.224(7) .
O9 Sr1 2.688(5) 4_465
N1 C9 1.310(9) .
N1 C11 1.427(11) .
N1 C10 1.441(10) .
N2 C12 1.233(12) .
N2 C13 1.365(15) .
N2 C14 1.472(16) .
N3 Sr1 3.152(5) 4_465
C1 C3 1.516(8) .
C2 C7 1.495(8) .
C3 C8 1.377(8) .
C3 C4 1.390(8) .
C4 C5 1.361(9) .
C4 H4 0.9300 .
C5 C6 1.401(9) .
C5 H5 0.9300 .
C6 C7 1.395(8) .
C6 H6 0.9300 .
C7 C8 1.378(8) .
C8 H8 0.9300 .
C9 H9 0.9300 .
C10 H10A 0.9600 .
C10 H10B 0.9600 .
C10 H10C 0.9600 .
C11 H11A 0.9600 .
C11 H11B 0.9600 .
C11 H11C 0.9600 .
C12 H12 0.9300 .
C13 H13A 0.9600 .
C13 H13B 0.9600 .
C13 H13C 0.9600 .
C14 H14A 0.9600 .
C14 H14B 0.9600 .
C14 H14C 0.9600 .
